data_4118954
loop_
_publ_author_name
'Mona H. Mohamed'
'Sameh K. Elsaidi'
'Lukasz Wojtas'
'Tony Pham'
'Katherine A. Forrest'
'Brant Tudor'
'Brian Space'
'Michael J. Zaworotko'

_publ_section_title
;
 Highly Selective CO2 Uptake in Uninodal 6-Connected "mmo" Nets Based upon
 MO42- (M = Cr, Mo) Pillars
;
_journal_name_full 'Journal of the American Chemical Society'
_journal_page_first 19556
_journal_page_last 19559
_journal_paper_doi 10.1021/ja309452y
_journal_volume 134
_journal_year 2012
_chemical_formula_sum 'C25.33 H20 Co Mo N4.67 O9.36'
_chemical_formula_weight 694.39
_chemical_name_systematic
;
 ?
;
_space_group_IT_number 155
_symmetry_cell_setting trigonal
_symmetry_space_group_name_Hall 'R 3 2"'
_symmetry_space_group_name_H-M 'R 3 2 :H'
_atom_sites_solution_hydrogens geom
_atom_sites_solution_primary direct
_atom_sites_solution_secondary difmap
_audit_creation_method SHELXL-97
_cell_angle_alpha 90.00
_cell_angle_beta 90.00
_cell_angle_gamma 120.00
_cell_formula_units_Z 9
_cell_length_a 21.3191(3)
_cell_length_b 21.3191(3)
_cell_length_c 17.9250(3)
_cell_measurement_temperature 228(2)
_cell_volume 7055.50(18)
_computing_cell_refinement 'APEX2 (Bruker, 2010); SAINT (Bruker, 2009)'
_computing_data_collection 'APEX2 (Bruker, 2010)'
_computing_data_reduction 'SAINT (Bruker, 2009);XPREP(Sheldrick,2008)'
_computing_publication_material 'APEX2 (Bruker, 2010)'
_computing_structure_refinement 'SHELXL-97 (Sheldrick, 2008); OLEX2 (2009)'
_computing_structure_solution 'SHELXS-97 (Sheldrick, 2008)'
_diffrn_ambient_temperature 228(2)
_diffrn_measured_fraction_theta_full 0.993
_diffrn_measured_fraction_theta_max 0.993
_diffrn_measurement_device_type 'BRUKER SMART APEXII CCD'
_diffrn_measurement_method 'omega scans'
_diffrn_radiation_monochromator graphite
_diffrn_radiation_source 'fine-focus sealed tube'
_diffrn_radiation_type CuK\a
_diffrn_radiation_wavelength 1.54178
_diffrn_reflns_av_R_equivalents 0.0400
_diffrn_reflns_av_sigmaI/netI 0.0331
_diffrn_reflns_limit_h_max 24
_diffrn_reflns_limit_h_min -21
_diffrn_reflns_limit_k_max 23
_diffrn_reflns_limit_k_min -25
_diffrn_reflns_limit_l_max 21
_diffrn_reflns_limit_l_min -21
_diffrn_reflns_number 14736
_diffrn_reflns_theta_full 68.35
_diffrn_reflns_theta_max 68.35
_diffrn_reflns_theta_min 3.44
_exptl_absorpt_coefficient_mu 7.901
_exptl_absorpt_correction_T_max 0.4769
_exptl_absorpt_correction_T_min 0.4042
_exptl_absorpt_correction_type multi-scan
_exptl_absorpt_process_details 'SADABS; (Sheldrick, 2003)'
_exptl_crystal_colour green
_exptl_crystal_density_diffrn 1.471
_exptl_crystal_description block
_exptl_crystal_F_000 3137
_exptl_crystal_size_max 0.14
_exptl_crystal_size_mid 0.11
_exptl_crystal_size_min 0.11
_refine_diff_density_max 0.549
_refine_diff_density_min -0.287
_refine_diff_density_rms 0.058
_refine_ls_abs_structure_details 'Flack H D (1983), Acta Cryst. A39, 876-881'
_refine_ls_abs_structure_Flack 0.000(11)
_refine_ls_extinction_method none
_refine_ls_goodness_of_fit_ref 1.024
_refine_ls_hydrogen_treatment constr
_refine_ls_matrix_type full
_refine_ls_number_parameters 233
_refine_ls_number_reflns 2787
_refine_ls_number_restraints 0
_refine_ls_restrained_S_all 1.024
_refine_ls_R_factor_all 0.0251
_refine_ls_R_factor_gt 0.0241
_refine_ls_shift/su_max 0.000
_refine_ls_shift/su_mean 0.000
_refine_ls_structure_factor_coef Fsqd
_refine_ls_weighting_details 'calc w=1/[\s^2^(Fo^2^)+(0.0361P)^2^+0.0000P] where P=(Fo^2^+2Fc^2^)/3'
_refine_ls_weighting_scheme calc
_refine_ls_wR_factor_gt 0.0573
_refine_ls_wR_factor_ref 0.0577
_reflns_number_gt 2704
_reflns_number_total 2787
_reflns_threshold_expression >2sigma(I)
_cod_data_source_file ja309452y_si_004.cif
_cod_data_source_block MOOFOUR-1-Co
_cod_original_cell_volume 7055.49(18)
_cod_original_sg_symbol_H-M 'R 3 2'
_cod_database_code 4118954

loop_
_symmetry_equiv_pos_as_xyz
'x, y, z'
'-y, x-y, z'
'-x+y, -x, z'
'x-y, -y, -z'
'-x, -x+y, -z'
'y, x, -z'
'x+2/3, y+1/3, z+1/3'
'-y+2/3, x-y+1/3, z+1/3'
'-x+y+2/3, -x+1/3, z+1/3'
'x-y+2/3, -y+1/3, -z+1/3'
'-x+2/3, -x+y+1/3, -z+1/3'
'y+2/3, x+1/3, -z+1/3'
'x+1/3, y+2/3, z+2/3'
'-y+1/3, x-y+2/3, z+2/3'
'-x+y+1/3, -x+2/3, z+2/3'
'x-y+1/3, -y+2/3, -z+2/3'
'-x+1/3, -x+y+2/3, -z+2/3'
'y+1/3, x+2/3, -z+2/3'

loop_
_atom_site_label
_atom_site_type_symbol
_atom_site_fract_x
_atom_site_fract_y
_atom_site_fract_z
_atom_site_U_iso_or_equiv
_atom_site_adp_type
_atom_site_occupancy
_atom_site_symmetry_multiplicity
_atom_site_calc_flag
_atom_site_refinement_flags
C1 C 0.31171(17) 0.10758(17) 0.80976(17) 0.0260(7) Uani 1 1 d .
H1 H 0.2739 0.0928 0.8445 0.031 Uiso 1 1 calc R
C2 C 0.34584(19) 0.17830(19) 0.78540(18) 0.0320(7) Uani 1 1 d .
H2 H 0.3312 0.2105 0.8032 0.038 Uiso 1 1 calc R
C3 C 0.40209(18) 0.20175(17) 0.73422(17) 0.0304(7) Uani 1 1 d .
C4 C 0.42201(18) 0.15174(18) 0.71190(18) 0.0300(7) Uani 1 1 d .
H4 H 0.4609 0.1657 0.6787 0.036 Uiso 1 1 calc R
C5 C 0.38497(15) 0.08207(18) 0.73826(14) 0.0228(6) Uani 1 1 d .
H5 H 0.3989 0.0490 0.7218 0.027 Uiso 1 1 calc R
C6 C 0.4360(2) 0.27595(18) 0.7054(2) 0.0389(9) Uani 1 1 d .
H6 H 0.4187 0.3057 0.7238 0.047 Uiso 1 1 calc R
C7 C 0.4890(2) 0.3047(2) 0.6557(2) 0.0452(10) Uani 1 1 d .
H7 H 0.5088 0.2762 0.6400 0.054 Uiso 1 1 calc R
C8 C 0.5195(2) 0.37752(19) 0.6230(2) 0.0388(9) Uani 1 1 d .
C9 C 0.5814(2) 0.4047(2) 0.5786(2) 0.0454(10) Uani 1 1 d .
H9 H 0.6050 0.3778 0.5715 0.054 Uiso 1 1 calc R
C10 C 0.60746(19) 0.47159(18) 0.5454(2) 0.0325(8) Uani 1 1 d .
H10 H 0.6492 0.4893 0.5156 0.039 Uiso 1 1 calc R
C11 C 0.51813(19) 0.48615(18) 0.59667(18) 0.0310(8) Uani 1 1 d .
H11 H 0.4957 0.5141 0.6033 0.037 Uiso 1 1 calc R
C12 C 0.4887(2) 0.4203(2) 0.6322(2) 0.0398(9) Uani 1 1 d .
H12 H 0.4477 0.4046 0.6627 0.048 Uiso 1 1 calc R
Co1 Co 0.28375(3) -0.04959(3) 0.8333 0.01110(14) Uani 1 2 d S
Mo1 Mo 0.207209(13) 0.0000 1.0000 0.01520(9) Uani 1 2 d S
N1 N 0.57689(14) 0.51261(13) 0.55326(13) 0.0209(6) Uani 1 1 d .
N2 N 0.32949(12) 0.05897(13) 0.78672(11) 0.0194(5) Uani 1 1 d .
O1 O 0.19724(14) 0.07499(14) 0.98144(14) 0.0408(6) Uani 1 1 d .
O2 O 0.24703(12) -0.01694(12) 0.92172(10) 0.0225(5) Uani 1 1 d .
N21 N 0.6667 0.3333 0.7077(8) 0.158(5) Uani 1 3 d S
C21 C 0.6412(19) 0.3654(18) 0.7518(12) 0.142(10) Uani 0.33 1 d P
C22 C 0.7850(15) 0.3918(18) 0.8073(14) 0.187(14) Uani 0.33 1 d P
O3 O 0.5318(5) 0.2901(4) 0.4719(4) 0.070(3) Uani 0.395(9) 1 d P
O4 O 0.2123(4) 0.2095(4) 1.0325(5) 0.086(4) Uani 0.510(11) 1 d P
O5 O 0.3465(4) 0.3532(4) 0.7897(5) 0.109(4) Uani 0.594(12) 1 d P
O6 O 0.6826(6) 0.3827(6) 0.4385(5) 0.080(4) Uani 0.379(10) 1 d P
O7 O 0.2426(6) 0.2407(6) 0.8769(6) 0.145(6) Uani 0.632(18) 1 d P
O8 O 0.7271(6) 0.3938(6) 0.3333 0.071(6) Uani 0.339(12) 2 d SP

loop_
_atom_site_aniso_label
_atom_site_aniso_U_11
_atom_site_aniso_U_22
_atom_site_aniso_U_33
_atom_site_aniso_U_23
_atom_site_aniso_U_13
_atom_site_aniso_U_12
C1 0.0241(17) 0.0238(17) 0.0282(16) 0.0087(13) 0.0097(13) 0.0106(15)
C2 0.037(2) 0.0196(17) 0.0414(18) 0.0082(14) 0.0093(15) 0.0155(16)
C3 0.0303(19) 0.0185(17) 0.0362(15) 0.0098(13) 0.0048(14) 0.0074(15)
C4 0.0235(18) 0.0265(19) 0.0320(17) 0.0112(14) 0.0106(14) 0.0066(15)
C5 0.0256(15) 0.0207(17) 0.0198(13) 0.0061(13) 0.0039(11) 0.0099(14)
C6 0.044(2) 0.0181(17) 0.050(2) 0.0150(15) 0.0107(17) 0.0120(17)
C7 0.043(2) 0.025(2) 0.067(3) 0.0233(18) 0.022(2) 0.0169(18)
C8 0.037(2) 0.0201(18) 0.056(2) 0.0192(17) 0.0153(17) 0.0124(17)
C9 0.045(2) 0.0275(19) 0.071(2) 0.0264(18) 0.0264(19) 0.0238(18)
C10 0.0302(19) 0.0262(18) 0.045(2) 0.0158(15) 0.0170(15) 0.0168(16)
C11 0.0274(18) 0.0176(17) 0.0480(19) 0.0112(15) 0.0151(16) 0.0112(14)
C12 0.036(2) 0.029(2) 0.053(2) 0.0179(17) 0.0236(17) 0.0145(17)
Co1 0.0100(2) 0.0100(2) 0.0102(3) 0.00050(11) -0.00050(11) 0.0026(3)
Mo1 0.01400(12) 0.01895(18) 0.01430(13) -0.00070(12) -0.00035(6) 0.00947(9)
N1 0.0195(13) 0.0125(12) 0.0275(13) 0.0046(10) 0.0032(10) 0.0054(10)
N2 0.0187(12) 0.0135(13) 0.0198(11) 0.0078(10) 0.0007(8) 0.0034(11)
O1 0.0426(16) 0.0428(15) 0.0527(14) 0.0011(12) -0.0028(12) 0.0330(13)
O2 0.0261(12) 0.0264(12) 0.0147(8) -0.0003(8) 0.0032(8) 0.0129(10)
N21 0.173(10) 0.173(10) 0.126(11) 0.000 0.000 0.087(5)
C21 0.16(3) 0.14(3) 0.095(16) 0.015(16) 0.015(17) 0.052(19)
C22 0.11(2) 0.27(4) 0.14(2) 0.07(3) -0.038(17) 0.06(3)
O3 0.090(8) 0.055(5) 0.065(5) -0.016(4) -0.018(5) 0.037(5)
O4 0.054(5) 0.070(5) 0.143(10) 0.001(5) -0.018(4) 0.038(4)
O5 0.061(5) 0.095(7) 0.178(8) -0.016(5) -0.009(4) 0.044(4)
O6 0.094(8) 0.089(8) 0.081(7) -0.011(5) -0.025(6) 0.062(7)
O7 0.153(10) 0.151(10) 0.153(9) -0.014(7) 0.026(7) 0.091(9)
O8 0.031(6) 0.031(6) 0.146(15) 0.002(4) -0.002(4) 0.012(6)

loop_
_atom_type_symbol
_atom_type_description
_atom_type_scat_dispersion_real
_atom_type_scat_dispersion_imag
_atom_type_scat_source
C C 0.0181 0.0091 'International Tables Vol C Tables 4.2.6.8 and 6.1.1.4'
H H 0.0000 0.0000 'International Tables Vol C Tables 4.2.6.8 and 6.1.1.4'
N N 0.0311 0.0180 'International Tables Vol C Tables 4.2.6.8 and 6.1.1.4'
O O 0.0492 0.0322 'International Tables Vol C Tables 4.2.6.8 and 6.1.1.4'
Co Co -2.3653 3.6143 'International Tables Vol C Tables 4.2.6.8 and 6.1.1.4'
Mo Mo -0.0483 2.7339 'International Tables Vol C Tables 4.2.6.8 and 6.1.1.4'

loop_
_geom_angle_atom_site_label_1
_geom_angle_atom_site_label_2
_geom_angle_atom_site_label_3
_geom_angle
_geom_angle_site_symmetry_1
_geom_angle_site_symmetry_3
N2 C1 C2 123.5(3) . .
N2 C1 H1 118.2 . .
C2 C1 H1 118.2 . .
C1 C2 C3 119.5(3) . .
C1 C2 H2 120.3 . .
C3 C2 H2 120.3 . .
C4 C3 C2 117.0(3) . .
C4 C3 C6 123.5(3) . .
C2 C3 C6 119.5(3) . .
C5 C4 C3 120.0(3) . .
C5 C4 H4 120.0 . .
C3 C4 H4 120.0 . .
N2 C5 C4 122.9(3) . .
N2 C5 H5 118.5 . .
C4 C5 H5 118.5 . .
C7 C6 C3 125.7(4) . .
C7 C6 H6 117.2 . .
C3 C6 H6 117.2 . .
C6 C7 C8 125.5(4) . .
C6 C7 H7 117.2 . .
C8 C7 H7 117.2 . .
C12 C8 C9 117.4(3) . .
C12 C8 C7 123.1(3) . .
C9 C8 C7 119.5(3) . .
C10 C9 C8 118.9(3) . .
C10 C9 H9 120.6 . .
C8 C9 H9 120.6 . .
N1 C10 C9 123.8(3) . .
N1 C10 H10 118.1 . .
C9 C10 H10 118.1 . .
N1 C11 C12 123.6(3) . .
N1 C11 H11 118.2 . .
C12 C11 H11 118.2 . .
C11 C12 C8 119.8(3) . .
C11 C12 H12 120.1 . .
C8 C12 H12 120.1 . .
O2 Co1 O2 177.56(13) . 18_546
O2 Co1 N1 89.23(9) . 7_445
O2 Co1 N1 89.04(9) 18_546 7_445
O2 Co1 N1 89.03(9) . 12_446
O2 Co1 N1 89.23(9) 18_546 12_446
N1 Co1 N1 89.29(14) 7_445 12_446
O2 Co1 N2 88.84(9) . .
O2 Co1 N2 93.01(9) 18_546 .
N1 Co1 N2 175.80(9) 7_445 .
N1 Co1 N2 94.40(9) 12_446 .
O2 Co1 N2 93.01(9) . 18_546
O2 Co1 N2 88.83(9) 18_546 18_546
N1 Co1 N2 94.40(9) 7_445 18_546
N1 Co1 N2 175.80(9) 12_446 18_546
N2 Co1 N2 81.98(12) . 18_546
O1 Mo1 O1 109.21(17) . 4_557
O1 Mo1 O2 110.38(12) . 4_557
O1 Mo1 O2 109.05(11) 4_557 4_557
O1 Mo1 O2 109.05(11) . .
O1 Mo1 O2 110.38(12) 4_557 .
O2 Mo1 O2 108.79(13) 4_557 .
C10 N1 C11 116.5(3) . .
C10 N1 Co1 123.7(2) . 13_554
C11 N1 Co1 119.7(2) . 13_554
C1 N2 C5 117.0(3) . .
C1 N2 Co1 123.78(18) . .
C5 N2 Co1 118.7(2) . .
Mo1 O2 Co1 172.94(14) . .
C21 N21 C21 88.1(19) 3_665 2_655
C21 N21 C21 88.1(19) 3_665 .
C21 N21 C21 88.1(19) 2_655 .
N21 C21 C22 173(3) . 2_655
N21 C21 C21 46.0(10) . 2_655
C22 C21 C21 127(3) 2_655 2_655
N21 C21 C21 46.0(10) . 3_665
C22 C21 C21 133(2) 2_655 3_665
C21 C21 C21 60.000(6) 2_655 3_665
O4 O4 O7 156.7(6) 6_557 6_557
O7 O5 O5 109.8(7) 16_556 16_556
O6 O6 O6 60.000(1) 2_655 3_665
O5 O7 O4 112.1(8) 16_556 6_557

loop_
_geom_bond_atom_site_label_1
_geom_bond_atom_site_label_2
_geom_bond_distance
_geom_bond_site_symmetry_2
C1 N2 1.335(4) .
C1 C2 1.377(4) .
C1 H1 0.9400 .
C2 C3 1.389(4) .
C2 H2 0.9400 .
C3 C4 1.389(5) .
C3 C6 1.466(4) .
C4 C5 1.371(4) .
C4 H4 0.9400 .
C5 N2 1.347(3) .
C5 H5 0.9400 .
C6 C7 1.324(5) .
C6 H6 0.9400 .
C7 C8 1.473(5) .
C7 H7 0.9400 .
C8 C12 1.374(5) .
C8 C9 1.394(5) .
C9 C10 1.381(4) .
C9 H9 0.9400 .
C10 N1 1.334(4) .
C10 H10 0.9400 .
C11 N1 1.336(4) .
C11 C12 1.374(5) .
C11 H11 0.9400 .
C12 H12 0.9400 .
Co1 O2 2.0377(18) .
Co1 O2 2.0378(18) 18_546
Co1 N1 2.167(2) 7_445
Co1 N1 2.167(2) 12_446
Co1 N2 2.179(2) .
Co1 N2 2.179(2) 18_546
Mo1 O1 1.747(2) .
Mo1 O1 1.747(2) 4_557
Mo1 O2 1.7682(18) 4_557
Mo1 O2 1.7682(18) .
N1 Co1 2.167(2) 13_554
N21 C21 1.33(3) 3_665
N21 C21 1.33(3) 2_655
N21 C21 1.33(3) .
C21 C22 1.50(3) 2_655
C21 C21 1.84(5) 2_655
C21 C21 1.84(5) 3_665
C22 C21 1.50(3) 3_665
O4 O4 1.170(18) 6_557
O4 O7 1.752(12) 6_557
O5 O7 1.685(13) 16_556
O5 O5 1.728(18) 16_556
O6 O6 1.611(17) 2_655
O6 O6 1.611(17) 3_665
O7 O5 1.685(13) 16_556
O7 O4 1.752(12) 6_557
